data_4078097
loop_
_publ_author_name
'Przyojski, Jacob A.'
'Arman, Hadi D.'
'Tonzetich, Zachary J.'

_publ_section_title
;
 Complexes of Iron(II) and Iron(III) Containing Aryl-Substituted
 N-Heterocyclic Carbene Ligands
;
_journal_issue 8
_journal_name_full Organometallics
_journal_page_first 3264
_journal_paper_doi 10.1021/om300106u
_journal_volume 31
_journal_year 2012
_chemical_formula_sum 'C27 H36 Cl3 Fe N2'
_chemical_formula_weight 550.78
_chemical_name_systematic
;
<b>[FeCl~3~(IPr)]</b>  
 ? 
;
_space_group_IT_number 14
_symmetry_cell_setting monoclinic
_symmetry_space_group_name_Hall '-P 2ybc'
_symmetry_space_group_name_H-M 'P 1 21/c 1'
_atom_sites_solution_hydrogens geom
_atom_sites_solution_primary direct
_atom_sites_solution_secondary difmap
_audit_creation_method SHELXL-97
_cell_angle_alpha 90.00
_cell_angle_beta 102.909(3)
_cell_angle_gamma 90.00
_cell_formula_units_Z 8
_cell_length_a 18.212(3)
_cell_length_b 16.237(3)
_cell_length_c 20.136(3)
_cell_measurement_reflns_used 23836
_cell_measurement_temperature 98(2)
_cell_measurement_theta_max 40.2
_cell_measurement_theta_min 2.1
_cell_volume 5803.9(17)
_computing_cell_refinement
;
CrystalClear-SM Expert 2.0 r3 (Rigaku, 2009)
;
_computing_data_collection
;
CrystalClear-SM Expert 2.0 r3 (Rigaku, 2009)
;
_computing_data_reduction
;
CrystalClear-SM Expert 2.0 r3 (Rigaku, 2009)
;
_computing_publication_material 'publCIF (Westrip, 2010)'
_computing_structure_refinement 'SHELXL-97 (Sheldrick, 1997)'
_computing_structure_solution 'SHELXS-97 (Sheldrick, 1990)'
_diffrn_ambient_temperature 98(2)
_diffrn_detector_area_resol_mean 28.5714
_diffrn_measured_fraction_theta_full 0.998
_diffrn_measured_fraction_theta_max 0.998
_diffrn_measurement_device_type
;
Saturn724 (2x2 bin mode)
;
_diffrn_measurement_method \w
_diffrn_radiation_monochromator graphite
_diffrn_radiation_source 'sealed tube'
_diffrn_radiation_type MoK\a
_diffrn_radiation_wavelength 0.71073
_diffrn_reflns_av_R_equivalents 0.0891
_diffrn_reflns_av_sigmaI/netI 0.0670
_diffrn_reflns_limit_h_max 23
_diffrn_reflns_limit_h_min -23
_diffrn_reflns_limit_k_max 21
_diffrn_reflns_limit_k_min -21
_diffrn_reflns_limit_l_max 24
_diffrn_reflns_limit_l_min -26
_diffrn_reflns_number 45897
_diffrn_reflns_reduction_process 'Lp corrections applied'
_diffrn_reflns_theta_full 27.50
_diffrn_reflns_theta_max 27.50
_diffrn_reflns_theta_min 2.12
_diffrn_standards_decay_% <1
_diffrn_standards_interval_count 0
_diffrn_standards_number 0
_exptl_absorpt_coefficient_mu 0.813
_exptl_absorpt_correction_T_max 1.00
_exptl_absorpt_correction_T_min 0.696
_exptl_absorpt_correction_type multi-scan
_exptl_absorpt_process_details 'ABSCOR (Higashi, 1995)'
_exptl_crystal_colour orange
_exptl_crystal_density_diffrn 1.261
_exptl_crystal_density_method 'not measured'
_exptl_crystal_description chip
_exptl_crystal_F_000 2312
_exptl_crystal_size_max 0.30
_exptl_crystal_size_mid 0.19
_exptl_crystal_size_min 0.15
_refine_diff_density_max 0.495
_refine_diff_density_min -0.721
_refine_diff_density_rms 0.075
_refine_ls_extinction_method none
_refine_ls_goodness_of_fit_ref 1.016
_refine_ls_hydrogen_treatment constr
_refine_ls_matrix_type full
_refine_ls_number_parameters 595
_refine_ls_number_reflns 13316
_refine_ls_number_restraints 0
_refine_ls_restrained_S_all 1.016
_refine_ls_R_factor_all 0.0637
_refine_ls_R_factor_gt 0.0517
_refine_ls_shift/su_max 0.001
_refine_ls_shift/su_mean 0.000
_refine_ls_structure_factor_coef Fsqd
_refine_ls_weighting_details 'calc w=1/[\s^2^(Fo^2^)+(0.0550P)^2^+4.0000P] where P=(Fo^2^+2Fc^2^)/3'
_refine_ls_weighting_scheme calc
_refine_ls_wR_factor_gt 0.1244
_refine_ls_wR_factor_ref 0.1334
_reflns_number_gt 11179
_reflns_number_total 13316
_reflns_threshold_expression >2sigma(I)
_cod_data_source_file om300106u_si_002.cif
_cod_data_source_block cd0902a
_cod_original_sg_symbol_H-M P2(1)/c
_cod_database_code 4078097

loop_
_symmetry_equiv_pos_as_xyz
'x, y, z'
'-x, y+1/2, -z+1/2'
'-x, -y, -z'
'x, -y-1/2, z-1/2'

loop_
_atom_site_label
_atom_site_type_symbol
_atom_site_fract_x
_atom_site_fract_y
_atom_site_fract_z
_atom_site_U_iso_or_equiv
_atom_site_adp_type
_atom_site_occupancy
_atom_site_symmetry_multiplicity
_atom_site_calc_flag
_atom_site_refinement_flags
Fe2 Fe 0.478125(19) 0.26825(2) 0.750440(16) 0.01823(9) Uani 1 1 d .
Fe1 Fe -0.03582(2) 0.50722(2) 0.73658(2) 0.02450(10) Uani 1 1 d .
Cl6 Cl 0.40842(3) 0.23117(4) 0.82092(3) 0.02462(13) Uani 1 1 d .
Cl4 Cl 0.42169(4) 0.23027(4) 0.64758(3) 0.02541(13) Uani 1 1 d .
Cl5 Cl 0.58816(4) 0.20928(4) 0.78064(4) 0.03091(15) Uani 1 1 d .
Cl1 Cl -0.10237(4) 0.45112(4) 0.80181(4) 0.04028(18) Uani 1 1 d .
Cl2 Cl -0.07237(5) 0.46076(4) 0.63305(4) 0.04305(19) Uani 1 1 d .
Cl3 Cl 0.08253(4) 0.47518(5) 0.77513(5) 0.0493(2) Uani 1 1 d .
N4 N 0.50881(11) 0.44489(11) 0.80884(9) 0.0161(4) Uani 1 1 d .
N3 N 0.51558(11) 0.44382(12) 0.70392(9) 0.0166(4) Uani 1 1 d .
N1 N -0.03644(11) 0.68428(12) 0.79513(10) 0.0182(4) Uani 1 1 d .
N2 N -0.03339(11) 0.69021(12) 0.68936(10) 0.0200(4) Uani 1 1 d .
C16 C -0.03867(14) 0.66950(15) 0.61866(12) 0.0218(5) Uani 1 1 d .
C28 C 0.49925(12) 0.39491(13) 0.75347(11) 0.0156(4) Uani 1 1 d .
C29 C 0.53480(13) 0.52244(14) 0.72793(12) 0.0204(5) Uani 1 1 d .
H29A H 0.5480 0.5664 0.7034 0.024 Uiso 1 1 calc R
C2 C -0.02954(14) 0.76626(15) 0.77989(13) 0.0235(5) Uani 1 1 d .
H2A H -0.0270 0.8104 0.8097 0.028 Uiso 1 1 calc R
C31 C 0.50519(13) 0.41966(14) 0.63316(11) 0.0186(4) Uani 1 1 d .
C43 C 0.49449(13) 0.42085(14) 0.87411(11) 0.0181(4) Uani 1 1 d .
C30 C 0.53060(13) 0.52304(14) 0.79411(11) 0.0192(4) Uani 1 1 d .
H30A H 0.5405 0.5675 0.8239 0.023 Uiso 1 1 calc R
C1 C -0.03913(13) 0.63604(14) 0.73938(12) 0.0187(4) Uani 1 1 d .
C48 C 0.42111(14) 0.43050(15) 0.88364(12) 0.0219(5) Uani 1 1 d .
C32 C 0.56441(14) 0.37926(15) 0.61262(12) 0.0214(5) Uani 1 1 d .
C44 C 0.55440(14) 0.38942(15) 0.92320(12) 0.0221(5) Uani 1 1 d .
C4 C -0.04418(14) 0.65506(15) 0.86123(12) 0.0216(5) Uani 1 1 d .
C3 C -0.02715(15) 0.77026(15) 0.71356(13) 0.0256(5) Uani 1 1 d .
H3A H -0.0223 0.8176 0.6889 0.031 Uiso 1 1 calc R
C36 C 0.43623(14) 0.43814(15) 0.58988(12) 0.0219(5) Uani 1 1 d .
C5 C 0.02062(14) 0.64050(16) 0.91152(13) 0.0255(5) Uani 1 1 d .
C37 C 0.64124(14) 0.36696(16) 0.66078(13) 0.0263(5) Uani 1 1 d .
H37A H 0.6337 0.3650 0.7074 0.032 Uiso 1 1 calc R
C9 C -0.11724(14) 0.64481(15) 0.87158(13) 0.0229(5) Uani 1 1 d .
C40 C 0.37330(14) 0.48228(16) 0.61434(12) 0.0239(5) Uani 1 1 d .
H40A H 0.3939 0.4998 0.6614 0.029 Uiso 1 1 calc R
C17 C 0.02673(15) 0.64589(16) 0.59816(13) 0.0271(5) Uani 1 1 d .
C13 C -0.18686(14) 0.66448(16) 0.81620(13) 0.0252(5) Uani 1 1 d .
H13A H -0.1728 0.6601 0.7721 0.030 Uiso 1 1 calc R
C25 C -0.18020(15) 0.69981(17) 0.59845(14) 0.0286(5) Uani 1 1 d .
H25A H -0.1641 0.7291 0.6418 0.034 Uiso 1 1 calc R
C21 C -0.10942(15) 0.67523(16) 0.57445(13) 0.0271(5) Uani 1 1 d .
C49 C 0.63326(14) 0.38177(16) 0.91029(13) 0.0257(5) Uani 1 1 d .
H49A H 0.6285 0.3773 0.8610 0.031 Uiso 1 1 calc R
C33 C 0.55027(15) 0.35357(16) 0.54483(13) 0.0269(5) Uani 1 1 d .
H33A H 0.5875 0.3254 0.5291 0.032 Uiso 1 1 calc R
C47 C 0.40966(16) 0.40718(17) 0.94744(13) 0.0292(6) Uani 1 1 d .
H47A H 0.3621 0.4131 0.9565 0.035 Uiso 1 1 calc R
C35 C 0.42580(15) 0.41205(18) 0.52232(12) 0.0279(5) Uani 1 1 d .
H35A H 0.3807 0.4236 0.4916 0.033 Uiso 1 1 calc R
C45 C 0.53891(16) 0.36667(16) 0.98557(13) 0.0285(5) Uani 1 1 d .
H45A H 0.5772 0.3453 1.0197 0.034 Uiso 1 1 calc R
C52 C 0.35765(15) 0.46513(18) 0.82877(13) 0.0285(5) Uani 1 1 d .
H52A H 0.3715 0.4579 0.7848 0.034 Uiso 1 1 calc R
C22 C 0.10341(16) 0.64542(18) 0.64797(15) 0.0325(6) Uani 1 1 d .
H22A H 0.0947 0.6405 0.6941 0.039 Uiso 1 1 calc R
C18 C 0.01928(17) 0.62504(18) 0.53003(14) 0.0338(6) Uani 1 1 d .
H18A H 0.0614 0.6082 0.5146 0.041 Uiso 1 1 calc R
C46 C 0.46753(17) 0.37552(17) 0.99717(13) 0.0315(6) Uani 1 1 d .
H46A H 0.4583 0.3600 1.0390 0.038 Uiso 1 1 calc R
C50 C 0.67861(16) 0.46024(18) 0.93481(15) 0.0335(6) Uani 1 1 d .
H50A H 0.6515 0.5075 0.9135 0.050 Uiso 1 1 calc R
H50B H 0.7267 0.4573 0.9228 0.050 Uiso 1 1 calc R
H50C H 0.6859 0.4648 0.9834 0.050 Uiso 1 1 calc R
C19 C -0.04996(17) 0.6291(2) 0.48508(14) 0.0363(7) Uani 1 1 d .
H19A H -0.0540 0.6149 0.4397 0.044 Uiso 1 1 calc R
C8 C -0.12329(16) 0.61903(17) 0.93588(14) 0.0308(6) Uani 1 1 d .
H8A H -0.1708 0.6110 0.9446 0.037 Uiso 1 1 calc R
C34 C 0.48184(16) 0.36921(18) 0.50045(13) 0.0306(6) Uani 1 1 d .
H34A H 0.4734 0.3508 0.4556 0.037 Uiso 1 1 calc R
C10 C 0.09898(14) 0.65447(19) 0.89848(14) 0.0313(6) Uani 1 1 d .
H10A H 0.0948 0.6533 0.8491 0.038 Uiso 1 1 calc R
C6 C 0.01106(16) 0.61516(18) 0.97528(14) 0.0330(6) Uani 1 1 d .
H6A H 0.0530 0.6049 1.0101 0.040 Uiso 1 1 calc R
C15 C -0.21253(16) 0.75305(18) 0.82379(16) 0.0362(6) Uani 1 1 d .
H15A H -0.2564 0.7646 0.7887 0.054 Uiso 1 1 calc R
H15B H -0.1729 0.7904 0.8199 0.054 Uiso 1 1 calc R
H15C H -0.2244 0.7596 0.8676 0.054 Uiso 1 1 calc R
C7 C -0.06043(17) 0.60512(19) 0.98699(14) 0.0356(6) Uani 1 1 d .
H7A H -0.0661 0.5888 1.0298 0.043 Uiso 1 1 calc R
C20 C -0.11351(17) 0.65401(19) 0.50660(14) 0.0337(6) Uani 1 1 d .
H20A H -0.1596 0.6566 0.4754 0.040 Uiso 1 1 calc R
C54 C 0.34837(17) 0.55725(19) 0.83952(16) 0.0381(7) Uani 1 1 d .
H54A H 0.3955 0.5847 0.8413 0.057 Uiso 1 1 calc R
H54B H 0.3330 0.5660 0.8816 0.057 Uiso 1 1 calc R
H54C H 0.3108 0.5790 0.8025 0.057 Uiso 1 1 calc R
C14 C -0.25245(15) 0.60572(19) 0.81528(17) 0.0376(7) Uani 1 1 d .
H14A H -0.2944 0.6213 0.7794 0.056 Uiso 1 1 calc R
H14B H -0.2669 0.6083 0.8582 0.056 Uiso 1 1 calc R
H14C H -0.2373 0.5505 0.8076 0.056 Uiso 1 1 calc R
C26 C -0.22366(16) 0.6231(2) 0.61172(16) 0.0375(7) Uani 1 1 d .
H26A H -0.1910 0.5879 0.6436 0.056 Uiso 1 1 calc R
H26B H -0.2415 0.5940 0.5697 0.056 Uiso 1 1 calc R
H26C H -0.2657 0.6392 0.6302 0.056 Uiso 1 1 calc R
C53 C 0.28285(16) 0.4205(2) 0.82493(18) 0.0420(7) Uani 1 1 d .
H53A H 0.2892 0.3628 0.8177 0.063 Uiso 1 1 calc R
H53B H 0.2454 0.4425 0.7878 0.063 Uiso 1 1 calc R
H53C H 0.2669 0.4283 0.8668 0.063 Uiso 1 1 calc R
C51 C 0.67556(17) 0.30607(18) 0.94347(15) 0.0364(6) Uani 1 1 d .
H51A H 0.6469 0.2575 0.9277 0.055 Uiso 1 1 calc R
H51B H 0.6829 0.3101 0.9921 0.055 Uiso 1 1 calc R
H51C H 0.7236 0.3029 0.9315 0.055 Uiso 1 1 calc R
C38 C 0.69157(17) 0.4416(2) 0.65528(16) 0.0403(7) Uani 1 1 d .
H38A H 0.6664 0.4912 0.6636 0.061 Uiso 1 1 calc R
H38B H 0.7014 0.4435 0.6104 0.061 Uiso 1 1 calc R
H38C H 0.7383 0.4365 0.6884 0.061 Uiso 1 1 calc R
C11 C 0.15440(17) 0.5873(2) 0.93055(18) 0.0465(8) Uani 1 1 d .
H11A H 0.1352 0.5345 0.9135 0.070 Uiso 1 1 calc R
H11B H 0.1606 0.5884 0.9792 0.070 Uiso 1 1 calc R
H11C H 0.2022 0.5967 0.9192 0.070 Uiso 1 1 calc R
C27 C -0.23121(19) 0.7576(2) 0.54874(17) 0.0454(8) Uani 1 1 d .
H27A H -0.2032 0.8056 0.5414 0.068 Uiso 1 1 calc R
H27B H -0.2731 0.7740 0.5674 0.068 Uiso 1 1 calc R
H27C H -0.2494 0.7298 0.5062 0.068 Uiso 1 1 calc R
C41 C 0.3468(2) 0.5591(2) 0.57324(18) 0.0486(9) Uani 1 1 d .
H41A H 0.3889 0.5949 0.5740 0.073 Uiso 1 1 calc R
H41B H 0.3100 0.5870 0.5926 0.073 Uiso 1 1 calc R
H41C H 0.3246 0.5440 0.5270 0.073 Uiso 1 1 calc R
C12 C 0.12876(17) 0.7395(2) 0.92482(17) 0.0425(7) Uani 1 1 d .
H12A H 0.0937 0.7812 0.9040 0.064 Uiso 1 1 calc R
H12B H 0.1766 0.7491 0.9136 0.064 Uiso 1 1 calc R
H12C H 0.1347 0.7416 0.9734 0.064 Uiso 1 1 calc R
C39 C 0.67971(19) 0.2872(2) 0.64763(16) 0.0425(7) Uani 1 1 d .
H39A H 0.6476 0.2413 0.6514 0.064 Uiso 1 1 calc R
H39B H 0.7265 0.2815 0.6805 0.064 Uiso 1 1 calc R
H39C H 0.6892 0.2884 0.6026 0.064 Uiso 1 1 calc R
C23 C 0.1447(2) 0.7263(2) 0.64414(18) 0.0507(9) Uani 1 1 d .
H23A H 0.1135 0.7714 0.6517 0.076 Uiso 1 1 calc R
H23B H 0.1558 0.7316 0.5999 0.076 Uiso 1 1 calc R
H23C H 0.1908 0.7268 0.6784 0.076 Uiso 1 1 calc R
C24 C 0.1517(2) 0.5719(3) 0.63618(19) 0.0552(10) Uani 1 1 d .
H24A H 0.1993 0.5738 0.6684 0.083 Uiso 1 1 calc R
H24B H 0.1598 0.5742 0.5907 0.083 Uiso 1 1 calc R
H24C H 0.1261 0.5216 0.6421 0.083 Uiso 1 1 calc R
C42 C 0.30883(19) 0.4241(2) 0.6156(2) 0.0553(10) Uani 1 1 d .
H42A H 0.3276 0.3763 0.6421 0.083 Uiso 1 1 calc R
H42B H 0.2858 0.4077 0.5699 0.083 Uiso 1 1 calc R
H42C H 0.2722 0.4514 0.6356 0.083 Uiso 1 1 calc R

loop_
_atom_site_aniso_label
_atom_site_aniso_U_11
_atom_site_aniso_U_22
_atom_site_aniso_U_33
_atom_site_aniso_U_23
_atom_site_aniso_U_13
_atom_site_aniso_U_12
Fe2 0.02415(17) 0.01057(15) 0.02098(17) -0.00078(12) 0.00716(13) -0.00106(12)
Fe1 0.02435(18) 0.01233(16) 0.0382(2) -0.00118(14) 0.00992(15) 0.00174(13)
Cl6 0.0331(3) 0.0179(3) 0.0257(3) 0.0000(2) 0.0127(2) -0.0030(2)
Cl4 0.0383(3) 0.0162(3) 0.0218(3) -0.0027(2) 0.0068(2) -0.0022(2)
Cl5 0.0277(3) 0.0198(3) 0.0444(4) -0.0013(3) 0.0062(3) 0.0041(2)
Cl1 0.0502(4) 0.0201(3) 0.0582(5) 0.0049(3) 0.0284(4) 0.0013(3)
Cl2 0.0658(5) 0.0218(3) 0.0423(4) -0.0085(3) 0.0138(4) 0.0003(3)
Cl3 0.0260(3) 0.0228(3) 0.0954(7) 0.0015(4) 0.0058(4) 0.0057(3)
N4 0.0214(9) 0.0101(8) 0.0170(9) -0.0014(7) 0.0049(7) -0.0004(7)
N3 0.0221(9) 0.0123(9) 0.0167(9) -0.0011(7) 0.0071(7) -0.0012(7)
N1 0.0188(9) 0.0131(9) 0.0236(10) -0.0011(7) 0.0063(8) 0.0008(7)
N2 0.0237(10) 0.0143(9) 0.0240(10) -0.0010(7) 0.0097(8) -0.0017(8)
C16 0.0305(12) 0.0159(11) 0.0217(11) -0.0010(9) 0.0116(10) -0.0031(9)
C28 0.0183(10) 0.0124(10) 0.0174(10) -0.0005(8) 0.0065(8) 0.0000(8)
C29 0.0253(11) 0.0117(10) 0.0252(11) 0.0001(9) 0.0080(9) -0.0037(9)
C2 0.0275(12) 0.0146(11) 0.0294(12) -0.0039(9) 0.0084(10) -0.0025(9)
C31 0.0269(11) 0.0141(10) 0.0166(10) -0.0008(8) 0.0085(9) -0.0035(9)
C43 0.0282(12) 0.0113(10) 0.0165(10) -0.0009(8) 0.0085(9) -0.0008(9)
C30 0.0243(11) 0.0114(10) 0.0217(11) -0.0015(8) 0.0046(9) -0.0019(8)
C1 0.0195(10) 0.0153(11) 0.0232(11) -0.0008(8) 0.0087(9) 0.0009(8)
C48 0.0268(12) 0.0187(11) 0.0217(11) -0.0053(9) 0.0087(9) -0.0018(9)
C32 0.0264(12) 0.0172(11) 0.0225(11) -0.0011(9) 0.0094(10) -0.0033(9)
C44 0.0297(12) 0.0159(11) 0.0193(11) -0.0018(9) 0.0024(9) 0.0007(9)
C4 0.0275(12) 0.0159(11) 0.0227(11) 0.0009(9) 0.0086(10) 0.0025(9)
C3 0.0343(13) 0.0122(11) 0.0327(13) -0.0024(9) 0.0125(11) -0.0041(10)
C36 0.0266(12) 0.0190(11) 0.0212(11) -0.0006(9) 0.0075(9) -0.0046(9)
C5 0.0259(12) 0.0211(12) 0.0303(13) 0.0005(10) 0.0078(10) 0.0036(10)
C37 0.0278(12) 0.0268(13) 0.0262(12) 0.0016(10) 0.0098(10) 0.0031(10)
C9 0.0241(12) 0.0186(11) 0.0279(12) -0.0020(9) 0.0098(10) 0.0016(9)
C40 0.0235(11) 0.0256(13) 0.0230(12) 0.0031(9) 0.0062(9) -0.0003(10)
C17 0.0305(13) 0.0231(13) 0.0301(13) -0.0008(10) 0.0120(11) -0.0008(10)
C13 0.0217(11) 0.0267(13) 0.0285(12) -0.0005(10) 0.0083(10) 0.0014(10)
C25 0.0277(13) 0.0290(14) 0.0300(13) 0.0004(11) 0.0081(11) 0.0009(11)
C21 0.0295(13) 0.0237(12) 0.0298(13) -0.0011(10) 0.0102(11) -0.0049(10)
C49 0.0266(12) 0.0265(13) 0.0224(11) 0.0010(10) 0.0025(10) 0.0046(10)
C33 0.0356(14) 0.0239(13) 0.0269(12) -0.0026(10) 0.0191(11) -0.0027(11)
C47 0.0365(14) 0.0270(13) 0.0279(13) -0.0064(10) 0.0153(11) -0.0072(11)
C35 0.0287(13) 0.0330(14) 0.0215(12) 0.0005(10) 0.0043(10) -0.0050(11)
C45 0.0407(15) 0.0232(13) 0.0203(12) 0.0023(9) 0.0038(11) 0.0015(11)
C52 0.0265(12) 0.0342(14) 0.0260(12) -0.0030(11) 0.0083(10) 0.0026(11)
C22 0.0308(13) 0.0330(15) 0.0371(15) -0.0029(12) 0.0150(12) 0.0001(12)
C18 0.0396(15) 0.0331(15) 0.0350(14) -0.0056(12) 0.0215(13) -0.0035(12)
C46 0.0492(16) 0.0273(13) 0.0212(12) 0.0006(10) 0.0144(12) -0.0048(12)
C50 0.0287(13) 0.0309(15) 0.0390(15) 0.0069(12) 0.0034(12) -0.0013(11)
C19 0.0438(16) 0.0425(17) 0.0255(13) -0.0050(12) 0.0138(12) -0.0089(14)
C8 0.0331(14) 0.0279(14) 0.0361(14) 0.0007(11) 0.0175(12) 0.0014(11)
C34 0.0412(15) 0.0341(15) 0.0182(11) -0.0072(10) 0.0101(11) -0.0100(12)
C10 0.0215(12) 0.0376(15) 0.0336(14) 0.0013(12) 0.0038(11) 0.0048(11)
C6 0.0346(14) 0.0330(15) 0.0302(13) 0.0065(11) 0.0049(11) 0.0090(12)
C15 0.0309(14) 0.0281(14) 0.0462(17) 0.0025(12) 0.0012(13) 0.0033(12)
C7 0.0460(17) 0.0363(16) 0.0278(13) 0.0075(12) 0.0155(12) 0.0053(13)
C20 0.0374(15) 0.0370(16) 0.0269(13) -0.0032(11) 0.0079(11) -0.0058(12)
C54 0.0383(15) 0.0317(15) 0.0440(16) 0.0074(13) 0.0089(13) 0.0056(13)
C14 0.0236(13) 0.0296(15) 0.0589(19) -0.0021(13) 0.0077(13) -0.0002(11)
C26 0.0279(14) 0.0378(16) 0.0484(17) 0.0065(13) 0.0120(13) -0.0019(12)
C53 0.0263(14) 0.0355(16) 0.061(2) -0.0085(14) 0.0025(14) 0.0030(12)
C51 0.0390(15) 0.0276(14) 0.0388(15) -0.0015(12) 0.0008(13) 0.0087(12)
C38 0.0299(14) 0.0429(18) 0.0469(17) 0.0020(14) 0.0059(13) -0.0085(13)
C11 0.0293(15) 0.049(2) 0.059(2) 0.0067(16) 0.0049(14) 0.0109(14)
C27 0.0477(18) 0.0406(18) 0.0510(19) 0.0144(15) 0.0177(16) 0.0149(15)
C41 0.064(2) 0.0330(17) 0.057(2) 0.0192(15) 0.0322(18) 0.0168(16)
C12 0.0290(14) 0.0426(18) 0.0537(19) 0.0002(15) 0.0043(14) -0.0057(13)
C39 0.0432(17) 0.0394(17) 0.0469(17) -0.0014(14) 0.0139(14) 0.0174(14)
C23 0.0444(18) 0.055(2) 0.0504(19) -0.0034(16) 0.0050(16) -0.0196(17)
C24 0.0391(17) 0.062(2) 0.063(2) -0.0160(19) 0.0092(16) 0.0187(17)
C42 0.0402(17) 0.0296(17) 0.107(3) 0.0020(18) 0.040(2) -0.0026(14)

loop_
_atom_type_symbol
_atom_type_description
_atom_type_scat_dispersion_real
_atom_type_scat_dispersion_imag
_atom_type_scat_source
C C 0.0033 0.0016 'International Tables Vol C Tables 4.2.6.8 and 6.1.1.4'
H H 0.0000 0.0000 'International Tables Vol C Tables 4.2.6.8 and 6.1.1.4'
N N 0.0061 0.0033 'International Tables Vol C Tables 4.2.6.8 and 6.1.1.4'
Cl Cl 0.1484 0.1585 'International Tables Vol C Tables 4.2.6.8 and 6.1.1.4'
Fe Fe 0.3463 0.8444 'International Tables Vol C Tables 4.2.6.8 and 6.1.1.4'

loop_
_geom_angle_atom_site_label_1
_geom_angle_atom_site_label_2
_geom_angle_atom_site_label_3
_geom_angle
C28 Fe2 Cl5 105.79(6)
C28 Fe2 Cl4 110.47(6)
Cl5 Fe2 Cl4 110.40(3)
C28 Fe2 Cl6 112.41(6)
Cl5 Fe2 Cl6 109.16(3)
Cl4 Fe2 Cl6 108.59(3)
C1 Fe1 Cl1 112.25(6)
C1 Fe1 Cl2 111.56(7)
Cl1 Fe1 Cl2 109.92(4)
C1 Fe1 Cl3 105.09(7)
Cl1 Fe1 Cl3 108.92(4)
Cl2 Fe1 Cl3 108.91(4)
C28 N4 C30 111.27(18)
C28 N4 C43 124.57(19)
C30 N4 C43 124.10(18)
C28 N3 C29 111.27(18)
C28 N3 C31 124.18(19)
C29 N3 C31 124.14(19)
C1 N1 C2 111.13(19)
C1 N1 C4 125.2(2)
C2 N1 C4 123.59(19)
C1 N2 C3 111.2(2)
C1 N2 C16 125.5(2)
C3 N2 C16 123.2(2)
C21 C16 C17 123.8(2)
C21 C16 N2 117.5(2)
C17 C16 N2 118.7(2)
N4 C28 N3 104.15(18)
N4 C28 Fe2 126.91(15)
N3 C28 Fe2 128.49(15)
C30 C29 N3 106.6(2)
C30 C29 H29A 126.7
N3 C29 H29A 126.7
C3 C2 N1 107.0(2)
C3 C2 H2A 126.5
N1 C2 H2A 126.5
C36 C31 C32 124.2(2)
C36 C31 N3 117.3(2)
C32 C31 N3 118.5(2)
C44 C43 C48 124.3(2)
C44 C43 N4 118.1(2)
C48 C43 N4 117.7(2)
C29 C30 N4 106.7(2)
C29 C30 H30A 126.7
N4 C30 H30A 126.7
N2 C1 N1 104.15(19)
N2 C1 Fe1 128.27(16)
N1 C1 Fe1 126.97(16)
C47 C48 C43 116.0(2)
C47 C48 C52 121.6(2)
C43 C48 C52 122.5(2)
C33 C32 C31 116.3(2)
C33 C32 C37 121.7(2)
C31 C32 C37 122.0(2)
C43 C44 C45 116.8(2)
C43 C44 C49 121.9(2)
C45 C44 C49 121.3(2)
C5 C4 C9 123.4(2)
C5 C4 N1 118.9(2)
C9 C4 N1 117.8(2)
C2 C3 N2 106.6(2)
C2 C3 H3A 126.7
N2 C3 H3A 126.7
C31 C36 C35 116.8(2)
C31 C36 C40 122.5(2)
C35 C36 C40 120.6(2)
C4 C5 C6 117.3(2)
C4 C5 C10 121.6(2)
C6 C5 C10 121.1(2)
C39 C37 C32 113.1(2)
C39 C37 C38 110.6(2)
C32 C37 C38 109.1(2)
C39 C37 H37A 107.9
C32 C37 H37A 107.9
C38 C37 H37A 107.9
C8 C9 C4 116.7(2)
C8 C9 C13 121.3(2)
C4 C9 C13 121.9(2)
C42 C40 C41 111.7(3)
C42 C40 C36 110.8(2)
C41 C40 C36 112.4(2)
C42 C40 H40A 107.2
C41 C40 H40A 107.2
C36 C40 H40A 107.2
C18 C17 C16 117.1(3)
C18 C17 C22 121.4(2)
C16 C17 C22 121.5(2)
C9 C13 C14 113.5(2)
C9 C13 C15 110.3(2)
C14 C13 C15 109.5(2)
C9 C13 H13A 107.8
C14 C13 H13A 107.8
C15 C13 H13A 107.8
C27 C25 C21 112.7(2)
C27 C25 C26 110.6(2)
C21 C25 C26 110.4(2)
C27 C25 H25A 107.6
C21 C25 H25A 107.6
C26 C25 H25A 107.6
C20 C21 C16 116.6(2)
C20 C21 C25 120.7(2)
C16 C21 C25 122.7(2)
C44 C49 C51 113.3(2)
C44 C49 C50 109.7(2)
C51 C49 C50 110.2(2)
C44 C49 H49A 107.8
C51 C49 H49A 107.8
C50 C49 H49A 107.8
C34 C33 C32 121.3(2)
C34 C33 H33A 119.4
C32 C33 H33A 119.4
C46 C47 C48 121.4(2)
C46 C47 H47A 119.3
C48 C47 H47A 119.3
C34 C35 C36 120.8(2)
C34 C35 H35A 119.6
C36 C35 H35A 119.6
C46 C45 C44 120.8(2)
C46 C45 H45A 119.6
C44 C45 H45A 119.6
C48 C52 C54 110.5(2)
C48 C52 C53 112.7(2)
C54 C52 C53 110.2(2)
C48 C52 H52A 107.7
C54 C52 H52A 107.7
C53 C52 H52A 107.7
C23 C22 C17 110.6(3)
C23 C22 C24 110.9(3)
C17 C22 C24 112.0(2)
C23 C22 H22A 107.7
C17 C22 H22A 107.7
C24 C22 H22A 107.7
C19 C18 C17 120.6(3)
C19 C18 H18A 119.7
C17 C18 H18A 119.7
C45 C46 C47 120.8(2)
C45 C46 H46A 119.6
C47 C46 H46A 119.6
C49 C50 H50A 109.5
C49 C50 H50B 109.5
H50A C50 H50B 109.5
C49 C50 H50C 109.5
H50A C50 H50C 109.5
H50B C50 H50C 109.5
C18 C19 C20 120.9(3)
C18 C19 H19A 119.5
C20 C19 H19A 119.5
C7 C8 C9 121.4(2)
C7 C8 H8A 119.3
C9 C8 H8A 119.3
C33 C34 C35 120.5(2)
C33 C34 H34A 119.8
C35 C34 H34A 119.8
C5 C10 C11 112.1(2)
C5 C10 C12 110.3(2)
C11 C10 C12 110.3(3)
C5 C10 H10A 108.0
C11 C10 H10A 108.0
C12 C10 H10A 108.0
C7 C6 C5 120.5(3)
C7 C6 H6A 119.8
C5 C6 H6A 119.8
C13 C15 H15A 109.5
C13 C15 H15B 109.5
H15A C15 H15B 109.5
C13 C15 H15C 109.5
H15A C15 H15C 109.5
H15B C15 H15C 109.5
C8 C7 C6 120.7(2)
C8 C7 H7A 119.7
C6 C7 H7A 119.7
C19 C20 C21 120.9(3)
C19 C20 H20A 119.5
C21 C20 H20A 119.5
C52 C54 H54A 109.5
C52 C54 H54B 109.5
H54A C54 H54B 109.5
C52 C54 H54C 109.5
H54A C54 H54C 109.5
H54B C54 H54C 109.5
C13 C14 H14A 109.5
C13 C14 H14B 109.5
H14A C14 H14B 109.5
C13 C14 H14C 109.5
H14A C14 H14C 109.5
H14B C14 H14C 109.5
C25 C26 H26A 109.5
C25 C26 H26B 109.5
H26A C26 H26B 109.5
C25 C26 H26C 109.5
H26A C26 H26C 109.5
H26B C26 H26C 109.5
C52 C53 H53A 109.5
C52 C53 H53B 109.5
H53A C53 H53B 109.5
C52 C53 H53C 109.5
H53A C53 H53C 109.5
H53B C53 H53C 109.5
C49 C51 H51A 109.5
C49 C51 H51B 109.5
H51A C51 H51B 109.5
C49 C51 H51C 109.5
H51A C51 H51C 109.5
H51B C51 H51C 109.5
C37 C38 H38A 109.5
C37 C38 H38B 109.5
H38A C38 H38B 109.5
C37 C38 H38C 109.5
H38A C38 H38C 109.5
H38B C38 H38C 109.5
C10 C11 H11A 109.5
C10 C11 H11B 109.5
H11A C11 H11B 109.5
C10 C11 H11C 109.5
H11A C11 H11C 109.5
H11B C11 H11C 109.5
C25 C27 H27A 109.5
C25 C27 H27B 109.5
H27A C27 H27B 109.5
C25 C27 H27C 109.5
H27A C27 H27C 109.5
H27B C27 H27C 109.5
C40 C41 H41A 109.5
C40 C41 H41B 109.5
H41A C41 H41B 109.5
C40 C41 H41C 109.5
H41A C41 H41C 109.5
H41B C41 H41C 109.5
C10 C12 H12A 109.5
C10 C12 H12B 109.5
H12A C12 H12B 109.5
C10 C12 H12C 109.5
H12A C12 H12C 109.5
H12B C12 H12C 109.5
C37 C39 H39A 109.5
C37 C39 H39B 109.5
H39A C39 H39B 109.5
C37 C39 H39C 109.5
H39A C39 H39C 109.5
H39B C39 H39C 109.5
C22 C23 H23A 109.5
C22 C23 H23B 109.5
H23A C23 H23B 109.5
C22 C23 H23C 109.5
H23A C23 H23C 109.5
H23B C23 H23C 109.5
C22 C24 H24A 109.5
C22 C24 H24B 109.5
H24A C24 H24B 109.5
C22 C24 H24C 109.5
H24A C24 H24C 109.5
H24B C24 H24C 109.5
C40 C42 H42A 109.5
C40 C42 H42B 109.5
H42A C42 H42B 109.5
C40 C42 H42C 109.5
H42A C42 H42C 109.5
H42B C42 H42C 109.5

loop_
_geom_bond_atom_site_label_1
_geom_bond_atom_site_label_2
_geom_bond_distance
Fe2 C28 2.091(2)
Fe2 Cl5 2.1813(8)
Fe2 Cl4 2.1852(7)
Fe2 Cl6 2.1894(7)
Fe1 C1 2.094(2)
Fe1 Cl1 2.1760(8)
Fe1 Cl2 2.1767(9)
Fe1 Cl3 2.1844(9)
N4 C28 1.358(3)
N4 C30 1.381(3)
N4 C43 1.449(3)
N3 C28 1.359(3)
N3 C29 1.382(3)
N3 C31 1.449(3)
N1 C1 1.361(3)
N1 C2 1.378(3)
N1 C4 1.449(3)
N2 C1 1.359(3)
N2 C3 1.384(3)
N2 C16 1.445(3)
C16 C21 1.396(4)
C16 C17 1.398(3)
C29 C30 1.352(3)
C29 H29A 0.9300
C2 C3 1.348(4)
C2 H2A 0.9300
C31 C36 1.392(3)
C31 C32 1.401(3)
C43 C44 1.395(3)
C43 C48 1.401(3)
C30 H30A 0.9300
C48 C47 1.399(3)
C48 C52 1.517(4)
C32 C33 1.395(3)
C32 C37 1.527(3)
C44 C45 1.397(3)
C44 C49 1.521(3)
C4 C5 1.393(4)
C4 C9 1.402(3)
C3 H3A 0.9300
C36 C35 1.397(3)
C36 C40 1.524(3)
C5 C6 1.396(4)
C5 C10 1.525(4)
C37 C39 1.524(4)
C37 C38 1.538(4)
C37 H37A 0.9800
C9 C8 1.388(4)
C9 C13 1.523(3)
C40 C42 1.511(4)
C40 C41 1.515(4)
C40 H40A 0.9800
C17 C18 1.390(4)
C17 C22 1.527(4)
C13 C14 1.526(4)
C13 C15 1.530(4)
C13 H13A 0.9800
C25 C27 1.527(4)
C25 C21 1.527(4)
C25 C26 1.531(4)
C25 H25A 0.9800
C21 C20 1.395(4)
C49 C51 1.523(4)
C49 C50 1.539(4)
C49 H49A 0.9800
C33 C34 1.385(4)
C33 H33A 0.9300
C47 C46 1.381(4)
C47 H47A 0.9300
C35 C34 1.386(4)
C35 H35A 0.9300
C45 C46 1.379(4)
C45 H45A 0.9300
C52 C54 1.526(4)
C52 C53 1.529(4)
C52 H52A 0.9800
C22 C23 1.524(4)
C22 C24 1.533(4)
C22 H22A 0.9800
C18 C19 1.380(4)
C18 H18A 0.9300
C46 H46A 0.9300
C50 H50A 0.9600
C50 H50B 0.9600
C50 H50C 0.9600
C19 C20 1.384(4)
C19 H19A 0.9300
C8 C7 1.376(4)
C8 H8A 0.9300
C34 H34A 0.9300
C10 C11 1.528(4)
C10 C12 1.535(4)
C10 H10A 0.9800
C6 C7 1.384(4)
C6 H6A 0.9300
C15 H15A 0.9600
C15 H15B 0.9600
C15 H15C 0.9600
C7 H7A 0.9300
C20 H20A 0.9300
C54 H54A 0.9600
C54 H54B 0.9600
C54 H54C 0.9600
C14 H14A 0.9600
C14 H14B 0.9600
C14 H14C 0.9600
C26 H26A 0.9600
C26 H26B 0.9600
C26 H26C 0.9600
C53 H53A 0.9600
C53 H53B 0.9600
C53 H53C 0.9600
C51 H51A 0.9600
C51 H51B 0.9600
C51 H51C 0.9600
C38 H38A 0.9600
C38 H38B 0.9600
C38 H38C 0.9600
C11 H11A 0.9600
C11 H11B 0.9600
C11 H11C 0.9600
C27 H27A 0.9600
C27 H27B 0.9600
C27 H27C 0.9600
C41 H41A 0.9600
C41 H41B 0.9600
C41 H41C 0.9600
C12 H12A 0.9600
C12 H12B 0.9600
C12 H12C 0.9600
C39 H39A 0.9600
C39 H39B 0.9600
C39 H39C 0.9600
C23 H23A 0.9600
C23 H23B 0.9600
C23 H23C 0.9600
C24 H24A 0.9600
C24 H24B 0.9600
C24 H24C 0.9600
C42 H42A 0.9600
C42 H42B 0.9600
C42 H42C 0.9600
